data_1567242
loop_
_publ_author_name
'Takahashi, Kazuyuki'
'Noguchi, Takumi'
'Ueda, Keiji'
'Miyawaki, Atsuhiro'
'Murata, Suguru'

_publ_section_title
;
 Molecular Structures and Redox Properties of Homoleptic Aluminum(III)
 Complexes with Azobisphenolate (azp) Ligands
;
_journal_issue 6
_journal_name_full Inorganics
_journal_page_first 84
_journal_paper_doi 10.3390/inorganics10060084
_journal_volume 10
_journal_year 2022
_chemical_formula_sum 'C48 H32 Al Cl4 N4 O4 P'
_chemical_formula_weight 928.52
_chemical_name_common (TPP)[Al(azpCl2)2]
_space_group_crystal_system orthorhombic
_space_group_IT_number 33
_space_group_name_Hall 'P 2c -2n'
_space_group_name_H-M_alt 'P n a 21'
_atom_sites_solution_hydrogens geom
_cell_angle_alpha 90
_cell_angle_beta 90
_cell_angle_gamma 90
_cell_formula_units_Z 8
_cell_length_a 13.424(2)
_cell_length_b 16.380(3)
_cell_length_c 41.151(7)
_cell_measurement_reflns_used 9303
_cell_measurement_temperature 90.(2)
_cell_measurement_theta_max 25.6305
_cell_measurement_theta_min 2.1971
_cell_volume 9048(3)
_computing_cell_refinement 'SAINT V8.40A (Bruker Nano, Inc., 2019)'
_computing_data_reduction 'SAINT V8.40A (Bruker Nano, Inc., 2019)'
_computing_molecular_graphics 'shelXle (C.B. Huebschle, rev 958)'
_computing_structure_refinement 'SHELXL-2018/3 (Sheldrick, 2018)'
_computing_structure_solution 'SHELXT 2014/5 (Sheldrick, 2014)'
_diffrn_ambient_temperature 90.(2)
_diffrn_detector_area_resol_mean 8.3333
_diffrn_measured_fraction_theta_full 0.998
_diffrn_measured_fraction_theta_max 0.998
_diffrn_measurement_device_type 'Bruker APEXII CCD area detector'
_diffrn_measurement_method 'phi and omega scans'
_diffrn_radiation_monochromator 'Bruker Helios multilayer confocal mirror'
_diffrn_radiation_source 'Bruker TXS fine-focus rotating anode'
_diffrn_radiation_type MoK\a
_diffrn_radiation_wavelength 0.71073
_diffrn_reflns_av_R_equivalents 0.0591
_diffrn_reflns_av_unetI/netI 0.0774
_diffrn_reflns_limit_h_max 17
_diffrn_reflns_limit_h_min -17
_diffrn_reflns_limit_k_max 21
_diffrn_reflns_limit_k_min -17
_diffrn_reflns_limit_l_max 45
_diffrn_reflns_limit_l_min -53
_diffrn_reflns_number 51060
_diffrn_reflns_theta_full 27.48
_diffrn_reflns_theta_max 27.48
_diffrn_reflns_theta_min 1.34
_diffrn_source 'rotating-anode X-ray tube'
_diffrn_source_type 'Bruker Turbo X-ray Source'
_exptl_absorpt_coefficient_mu 0.365
_exptl_absorpt_correction_T_max 1.00
_exptl_absorpt_correction_T_min 0.86
_exptl_absorpt_correction_type multi-scan
_exptl_absorpt_process_details
;
SADABS-2016/2 - Bruker AXS area detector scaling and absorption correction
;
_exptl_crystal_colour black
_exptl_crystal_density_diffrn 1.363
_exptl_crystal_density_method 'not measured'
_exptl_crystal_description needle
_exptl_crystal_F_000 3808
_exptl_crystal_size_max 0.400
_exptl_crystal_size_mid 0.050
_exptl_crystal_size_min 0.010
_refine_diff_density_max 0.326
_refine_diff_density_min -0.318
_refine_ls_abs_structure_details
;

Refined as an inversion twin.
;
_refine_ls_abs_structure_Flack 0.44(5)
_refine_ls_extinction_method none
_refine_ls_goodness_of_fit_ref 1.008
_refine_ls_hydrogen_treatment constr
_refine_ls_matrix_type full
_refine_ls_number_parameters 1118
_refine_ls_number_reflns 19535
_refine_ls_number_restraints 1
_refine_ls_restrained_S_all 1.008
_refine_ls_R_factor_all 0.0746
_refine_ls_R_factor_gt 0.0460
_refine_ls_shift/su_max 0.004
_refine_ls_shift/su_mean 0.000
_refine_ls_structure_factor_coef Fsqd
_refine_ls_weighting_details 'w=1/[\s^2^(Fo^2^)+(0.0401P)^2^] where P=(Fo^2^+2Fc^2^)/3'
_refine_ls_weighting_scheme calc
_refine_ls_wR_factor_gt 0.0871
_refine_ls_wR_factor_ref 0.0961
_reflns_number_gt 14707
_reflns_number_total 19535
_reflns_threshold_expression 'I > 2\s(I)'
_cod_data_source_file 1-Cl2.cif
_cod_data_source_block TPP_Al_azpCl2_90K
_cod_depositor_comments
;
The following automatic conversions were performed:

data item '_exptl_absorpt_correction_type' value 'Multi-Scan' was
changed to 'multi-scan' in accordance with the
/home/data/users/saulius/crontab/automatic-downloads/current/MDPI/lib/dictionaries/cif_core.dic
dictionary named 'cif_core.dic' version 2.4.2 last updated on
2011-04-26.

Automatic conversion script
Id: cif_fix_values 7556 2019-12-06 15:28:31Z antanas 
;
_cod_original_cell_volume 9048.(3)
_cod_database_code 1567242

loop_
_space_group_symop_operation_xyz
'x, y, z'
'-x, -y, z+1/2'
'x+1/2, -y+1/2, z'
'-x+1/2, y+1/2, z+1/2'

loop_
_atom_site_type_symbol
_atom_site_label
_atom_site_fract_x
_atom_site_fract_y
_atom_site_fract_z
_atom_site_U_iso_or_equiv
_atom_site_adp_type
_atom_site_calc_flag
_atom_site_refinement_flags_adp
_atom_site_refinement_flags_occupancy
_atom_site_refinement_flags_posn
_atom_site_occupancy
_atom_site_disorder_assembly
_atom_site_disorder_group
Cl Cl1 0.34740(9) 0.18048(7) 0.70927(3) 0.0244(3) Uani d . . . 1 . .
Cl Cl2 0.66870(11) 0.41484(8) 0.52887(3) 0.0441(4) Uani d . . . 1 . .
Cl Cl3 -0.05300(10) 0.72270(8) 0.50638(3) 0.0348(3) Uani d . . . 1 . .
Cl Cl4 0.05689(10) 0.82793(7) 0.72609(3) 0.0279(3) Uani d . . . 1 . .
Cl Cl5 0.13705(9) 0.18188(7) 0.29165(3) 0.0241(3) Uani d . . . 1 . .
Cl Cl6 0.45425(12) 0.44110(9) 0.46918(3) 0.0437(4) Uani d . . . 1 . .
Cl Cl7 -0.15773(9) 0.83024(7) 0.27224(3) 0.0263(3) Uani d . . . 1 . .
Cl Cl8 -0.31677(10) 0.70820(8) 0.48685(3) 0.0345(3) Uani d . . . 1 . .
P P1 0.78128(9) 0.52516(7) 0.65124(3) 0.0185(3) Uani d . . . 1 . .
P P2 0.55788(9) 0.52355(7) 0.34761(3) 0.0191(3) Uani d . . . 1 . .
Al Al1 0.21917(11) 0.50773(8) 0.61665(3) 0.0219(3) Uani d . . . 1 . .
Al Al2 -0.00760(11) 0.50775(8) 0.38279(3) 0.0210(3) Uani d . . . 1 . .
O O1 0.1318(2) 0.43948(19) 0.63992(8) 0.0242(7) Uani d . . . 1 . .
O O2 0.3244(2) 0.55891(18) 0.59570(7) 0.0219(7) Uani d . . . 1 . .
O O3 0.1725(3) 0.47053(19) 0.57648(8) 0.0300(8) Uani d . . . 1 . .
O O4 0.2516(2) 0.56107(19) 0.65485(7) 0.0246(7) Uani d . . . 1 . .
O O5 -0.0895(2) 0.43781(19) 0.35838(8) 0.0238(7) Uani d . . . 1 . .
O O6 0.0915(3) 0.56080(18) 0.40555(8) 0.0255(8) Uani d . . . 1 . .
O O7 -0.0611(3) 0.46729(18) 0.42207(8) 0.0271(8) Uani d . . . 1 . .
O O8 0.0283(2) 0.56192(18) 0.34495(8) 0.0245(8) Uani d . . . 1 . .
N N1 0.3151(3) 0.4151(2) 0.62510(9) 0.0207(9) Uani d . . . 1 . .
N N2 0.3985(3) 0.3947(2) 0.61247(9) 0.0214(9) Uani d . . . 1 . .
N N3 0.1215(3) 0.5997(2) 0.60784(9) 0.0234(9) Uani d . . . 1 . .
N N4 0.0874(3) 0.6584(2) 0.62493(9) 0.0230(9) Uani d . . . 1 . .
N N5 0.0938(3) 0.4178(2) 0.37513(9) 0.0195(9) Uani d . . . 1 . .
N N6 0.1774(3) 0.4006(2) 0.38789(9) 0.0212(9) Uani d . . . 1 . .
N N7 -0.1099(3) 0.5974(2) 0.38979(9) 0.0233(9) Uani d . . . 1 . .
N N8 -0.1416(3) 0.6557(2) 0.37239(9) 0.0218(9) Uani d . . . 1 . .
C C1 0.1761(4) 0.3791(3) 0.65575(11) 0.0224(11) Uani d . . . 1 . .
C C2 0.1275(4) 0.3281(3) 0.67822(11) 0.0233(11) Uani d . . . 1 . .
H H2 0.058413 0.335116 0.682345 0.028 Uiso calc U . R 1 . .
C C3 0.1803(4) 0.2676(3) 0.69438(11) 0.0233(11) Uani d . . . 1 . .
H H3 0.146922 0.233643 0.709593 0.028 Uiso calc U . R 1 . .
C C4 0.2819(4) 0.2561(3) 0.68854(11) 0.0192(10) Uani d . . . 1 . .
C C5 0.3320(4) 0.3033(3) 0.66573(10) 0.0214(10) Uani d . . . 1 . .
H H5 0.400695 0.295084 0.661271 0.026 Uiso calc U . R 1 . .
C C6 0.2772(3) 0.3633(3) 0.64965(11) 0.0193(10) Uani d . . . 1 . .
C C7 0.4011(4) 0.5250(3) 0.58108(11) 0.0207(10) Uani d . . . 1 . .
C C8 0.4546(4) 0.5691(3) 0.55737(11) 0.0230(11) Uani d . . . 1 . .
H H8 0.434287 0.623113 0.552183 0.028 Uiso calc U . R 1 . .
C C9 0.5349(4) 0.5362(3) 0.54161(11) 0.0279(12) Uani d . . . 1 . .
H H9 0.5686 0.567 0.525416 0.034 Uiso calc U . R 1 . .
C C10 0.5677(4) 0.4576(3) 0.54923(12) 0.0253(11) Uani d . . . 1 . .
C C11 0.5212(4) 0.4131(3) 0.57281(11) 0.0253(11) Uani d . . . 1 . .
H H11 0.545724 0.360696 0.578598 0.03 Uiso calc U . R 1 . .
C C12 0.4364(3) 0.4454(3) 0.58857(11) 0.0192(10) Uani d . . . 1 . .
C C13 0.1224(4) 0.5258(3) 0.55935(12) 0.0276(11) Uani d . . . 1 . .
C C14 0.1003(4) 0.5180(3) 0.52651(12) 0.0320(12) Uani d . . . 1 . .
H H14 0.121604 0.470903 0.514965 0.038 Uiso calc U . R 1 . .
C C15 0.0475(4) 0.5783(3) 0.51052(11) 0.0306(12) Uani d . . . 1 . .
H H15 0.033375 0.572477 0.488016 0.037 Uiso calc U . R 1 . .
C C16 0.0145(4) 0.6478(3) 0.52713(11) 0.0270(11) Uani d . . . 1 . .
C C17 0.0348(4) 0.6579(3) 0.55962(11) 0.0265(11) Uani d . . . 1 . .
H H17 0.013071 0.705217 0.570933 0.032 Uiso calc U . R 1 . .
C C18 0.0885(4) 0.5965(3) 0.57558(11) 0.0250(11) Uani d . . . 1 . .
C C19 0.2058(3) 0.6211(3) 0.67014(11) 0.0204(10) Uani d . . . 1 . .
C C20 0.2393(4) 0.6441(3) 0.70136(11) 0.0222(10) Uani d . . . 1 . .
H H20 0.294123 0.616074 0.710825 0.027 Uiso calc U . R 1 . .
C C21 0.1935(4) 0.7069(3) 0.71848(11) 0.0223(11) Uani d . . . 1 . .
H H21 0.217038 0.721316 0.739493 0.027 Uiso calc U . R 1 . .
C C22 0.1137(4) 0.7486(3) 0.70501(11) 0.0205(10) Uani d . . . 1 . .
C C23 0.0810(4) 0.7295(3) 0.67412(11) 0.0209(10) Uani d . . . 1 . .
H H23 0.027821 0.759579 0.664696 0.025 Uiso calc U . R 1 . .
C C24 0.1261(3) 0.6658(3) 0.65655(11) 0.0196(10) Uani d . . . 1 . .
C C25 -0.0422(3) 0.3786(3) 0.34310(11) 0.0205(10) Uani d . . . 1 . .
C C26 -0.0875(4) 0.3264(3) 0.32062(11) 0.0215(10) Uani d . . . 1 . .
H H26 -0.156402 0.332165 0.315903 0.026 Uiso calc U . R 1 . .
C C27 -0.0324(4) 0.2664(3) 0.30524(11) 0.0224(11) Uani d . . . 1 . .
H H27 -0.063446 0.231088 0.289977 0.027 Uiso calc U . R 1 . .
C C28 0.0688(3) 0.2579(3) 0.31215(11) 0.0205(10) Uani d . . . 1 . .
C C29 0.1158(4) 0.3052(3) 0.33477(10) 0.0191(10) Uani d . . . 1 . .
H H29 0.184424 0.298028 0.339572 0.023 Uiso calc U . R 1 . .
C C30 0.0590(3) 0.3644(3) 0.35052(11) 0.0186(10) Uani d . . . 1 . .
C C31 0.1708(4) 0.5311(3) 0.41988(11) 0.0208(10) Uani d . . . 1 . .
C C32 0.2206(4) 0.5770(3) 0.44378(11) 0.0258(11) Uani d . . . 1 . .
H H32 0.195018 0.629176 0.449486 0.031 Uiso calc U . R 1 . .
C C33 0.3043(4) 0.5495(3) 0.45908(12) 0.0280(12) Uani d . . . 1 . .
H H33 0.334644 0.581596 0.47557 0.034 Uiso calc U . R 1 . .
C C34 0.3455(4) 0.4743(3) 0.45057(11) 0.0288(12) Uani d . . . 1 . .
C C35 0.3004(4) 0.4267(3) 0.42688(11) 0.0252(11) Uani d . . . 1 . .
H H35 0.328648 0.375701 0.420906 0.03 Uiso calc U . R 1 . .
C C36 0.2131(4) 0.4542(3) 0.41179(11) 0.0221(10) Uani d . . . 1 . .
C C37 -0.1204(4) 0.5194(3) 0.43729(12) 0.0269(11) Uani d . . . 1 . .
C C38 -0.1569(4) 0.5070(3) 0.46863(12) 0.0298(12) Uani d . . . 1 . .
H H38 -0.139986 0.458358 0.479949 0.036 Uiso calc U . R 1 . .
C C39 -0.2170(4) 0.5639(3) 0.48340(11) 0.0277(11) Uani d . . . 1 . .
H H39 -0.240089 0.554836 0.50492 0.033 Uiso calc U . R 1 . .
C C40 -0.2443(4) 0.6354(3) 0.46684(11) 0.0252(11) Uani d . . . 1 . .
C C41 -0.2123(4) 0.6500(3) 0.43573(11) 0.0249(11) Uani d . . . 1 . .
H H41 -0.231129 0.698065 0.424372 0.03 Uiso calc U . R 1 . .
C C42 -0.1508(4) 0.5912(3) 0.42138(11) 0.0233(11) Uani d . . . 1 . .
C C43 -0.0160(4) 0.6210(3) 0.32889(11) 0.0215(10) Uani d . . . 1 . .
C C44 0.0209(4) 0.6453(3) 0.29825(11) 0.0240(11) Uani d . . . 1 . .
H H44 0.076729 0.617535 0.289371 0.029 Uiso calc U . R 1 . .
C C45 -0.0218(4) 0.7081(3) 0.28086(11) 0.0222(11) Uani d . . . 1 . .
H H45 0.003658 0.722827 0.260144 0.027 Uiso calc U . R 1 . .
C C46 -0.1033(3) 0.7498(3) 0.29412(11) 0.0192(10) Uani d . . . 1 . .
C C47 -0.1402(3) 0.7299(3) 0.32375(11) 0.0195(10) Uani d . . . 1 . .
H H47 -0.194943 0.759505 0.33242 0.023 Uiso calc U . R 1 . .
C C48 -0.0981(4) 0.6661(3) 0.34157(10) 0.0199(10) Uani d . . . 1 . .
C C49 0.8612(3) 0.5420(3) 0.68568(10) 0.0182(10) Uani d . . . 1 . .
C C50 0.8266(4) 0.5936(3) 0.71035(11) 0.0239(11) Uani d . . . 1 . .
H H50 0.760951 0.615153 0.709434 0.029 Uiso calc U . R 1 . .
C C51 0.8890(4) 0.6130(3) 0.73623(11) 0.0278(12) Uani d . . . 1 . .
H H51 0.866688 0.648923 0.752814 0.033 Uiso calc U . R 1 . .
C C52 0.9839(4) 0.5797(3) 0.73777(11) 0.0283(12) Uani d . . . 1 . .
H H52 1.026269 0.592154 0.755576 0.034 Uiso calc U . R 1 . .
C C53 1.0167(4) 0.5284(3) 0.71342(12) 0.0265(11) Uani d . . . 1 . .
H H53 1.081487 0.505372 0.714781 0.032 Uiso calc U . R 1 . .
C C54 0.9572(4) 0.5102(3) 0.68723(11) 0.0232(11) Uani d . . . 1 . .
H H54 0.981499 0.476116 0.670301 0.028 Uiso calc U . R 1 . .
C C55 0.8144(4) 0.4371(3) 0.62753(11) 0.0215(10) Uani d . . . 1 . .
C C56 0.7469(4) 0.3733(3) 0.62324(11) 0.0269(11) Uani d . . . 1 . .
H H56 0.684642 0.373391 0.634205 0.032 Uiso calc U . R 1 . .
C C57 0.7726(5) 0.3094(3) 0.60259(12) 0.0344(13) Uani d . . . 1 . .
H H57 0.72686 0.265927 0.599211 0.041 Uiso calc U . R 1 . .
C C58 0.8622(5) 0.3082(3) 0.58718(13) 0.0406(15) Uani d . . . 1 . .
H H58 0.878756 0.263602 0.573417 0.049 Uiso calc U . R 1 . .
C C59 0.9302(5) 0.3721(4) 0.59142(14) 0.0434(15) Uani d . . . 1 . .
H H59 0.992951 0.370842 0.580747 0.052 Uiso calc U . R 1 . .
C C60 0.9051(4) 0.4374(3) 0.61143(12) 0.0329(13) Uani d . . . 1 . .
H H60 0.9498 0.481862 0.614041 0.039 Uiso calc U . R 1 . .
C C61 0.7878(3) 0.6114(3) 0.62427(11) 0.0203(10) Uani d . . . 1 . .
C C62 0.7542(4) 0.6029(3) 0.59274(11) 0.0296(12) Uani d . . . 1 . .
H H62 0.732223 0.551219 0.585114 0.036 Uiso calc U . R 1 . .
C C63 0.7527(4) 0.6699(3) 0.57232(12) 0.0320(13) Uani d . . . 1 . .
H H63 0.729432 0.664047 0.55064 0.038 Uiso calc U . R 1 . .
C C64 0.7849(4) 0.7453(3) 0.58319(12) 0.0260(12) Uani d . . . 1 . .
H H64 0.782572 0.791245 0.569132 0.031 Uiso calc U . R 1 . .
C C65 0.8201(4) 0.7536(3) 0.61431(12) 0.0260(11) Uani d . . . 1 . .
H H65 0.843878 0.805137 0.621538 0.031 Uiso calc U . R 1 . .
C C66 0.8211(4) 0.6878(3) 0.63517(11) 0.0237(11) Uani d . . . 1 . .
H H66 0.844231 0.694197 0.656834 0.028 Uiso calc U . R 1 . .
C C67 0.6568(3) 0.5145(3) 0.66618(10) 0.0190(10) Uani d . . . 1 . .
C C68 0.5778(4) 0.5516(3) 0.65070(11) 0.0204(10) Uani d . . . 1 . .
H H68 0.589371 0.585433 0.632322 0.025 Uiso calc U . R 1 . .
C C69 0.4815(4) 0.5398(3) 0.66189(11) 0.0235(11) Uani d . . . 1 . .
H H69 0.427387 0.565534 0.651114 0.028 Uiso calc U . R 1 . .
C C70 0.4639(4) 0.4910(3) 0.68852(11) 0.0252(11) Uani d . . . 1 . .
H H70 0.397551 0.483212 0.695964 0.03 Uiso calc U . R 1 . .
C C71 0.5423(4) 0.4532(3) 0.70459(12) 0.0252(11) Uani d . . . 1 . .
H H71 0.529957 0.419836 0.723041 0.03 Uiso calc U . R 1 . .
C C72 0.6389(4) 0.4645(3) 0.69346(11) 0.0245(11) Uani d . . . 1 . .
H H72 0.692961 0.438568 0.704214 0.029 Uiso calc U . R 1 . .
C C73 0.5895(4) 0.4352(3) 0.37137(11) 0.0221(11) Uani d . . . 1 . .
C C74 0.5212(4) 0.3722(3) 0.37560(11) 0.0235(11) Uani d . . . 1 . .
H H74 0.458835 0.373471 0.364675 0.028 Uiso calc U . R 1 . .
C C75 0.5447(4) 0.3076(3) 0.39582(11) 0.0290(12) Uani d . . . 1 . .
H H75 0.497989 0.264838 0.399016 0.035 Uiso calc U . R 1 . .
C C76 0.6359(4) 0.3049(3) 0.41145(12) 0.0333(13) Uani d . . . 1 . .
H H76 0.651298 0.260178 0.425271 0.04 Uiso calc U . R 1 . .
C C77 0.7052(4) 0.3672(3) 0.40706(12) 0.0315(13) Uani d . . . 1 . .
H H77 0.768503 0.364554 0.41736 0.038 Uiso calc U . R 1 . .
C C78 0.6810(4) 0.4328(3) 0.38761(12) 0.0284(12) Uani d . . . 1 . .
H H78 0.726749 0.476584 0.385208 0.034 Uiso calc U . R 1 . .
C C79 0.6403(4) 0.5410(3) 0.31386(11) 0.0205(10) Uani d . . . 1 . .
C C80 0.7353(4) 0.5088(3) 0.31254(11) 0.0225(11) Uani d . . . 1 . .
H H80 0.7583 0.473743 0.329346 0.027 Uiso calc U . R 1 . .
C C81 0.7971(4) 0.5278(3) 0.28654(12) 0.0260(11) Uani d . . . 1 . .
H H81 0.862431 0.505646 0.285574 0.031 Uiso calc U . R 1 . .
C C82 0.7639(4) 0.5790(3) 0.26203(11) 0.0276(12) Uani d . . . 1 . .
H H82 0.806694 0.591896 0.244365 0.033 Uiso calc U . R 1 . .
C C83 0.6688(4) 0.6114(3) 0.26316(11) 0.0269(11) Uani d . . . 1 . .
H H83 0.646255 0.646372 0.246263 0.032 Uiso calc U . R 1 . .
C C84 0.6067(4) 0.5930(3) 0.28887(12) 0.0259(11) Uani d . . . 1 . .
H H84 0.54137 0.615235 0.289716 0.031 Uiso calc U . R 1 . .
C C85 0.5616(4) 0.6098(3) 0.37435(11) 0.0208(10) Uani d . . . 1 . .
C C86 0.5933(4) 0.6858(3) 0.36392(11) 0.0219(10) Uani d . . . 1 . .
H H86 0.619601 0.692335 0.342653 0.026 Uiso calc U . R 1 . .
C C87 0.5864(4) 0.7525(3) 0.38465(12) 0.0254(11) Uani d . . . 1 . .
H H87 0.609813 0.804349 0.377695 0.03 Uiso calc U . R 1 . .
C C88 0.5455(4) 0.7438(3) 0.41553(12) 0.0283(12) Uani d . . . 1 . .
H H88 0.539415 0.789985 0.429365 0.034 Uiso calc U . R 1 . .
C C89 0.5138(4) 0.6679(3) 0.42606(12) 0.0306(12) Uani d . . . 1 . .
H H89 0.485614 0.661974 0.447099 0.037 Uiso calc U . R 1 . .
C C90 0.5232(4) 0.6000(3) 0.40583(11) 0.0269(12) Uani d . . . 1 . .
H H90 0.50374 0.547448 0.413306 0.032 Uiso calc U . R 1 . .
C C91 0.4341(3) 0.5117(3) 0.33193(11) 0.0207(10) Uani d . . . 1 . .
C C92 0.3531(4) 0.5499(3) 0.34731(11) 0.0215(10) Uani d . . . 1 . .
H H92 0.36392 0.583846 0.365695 0.026 Uiso calc U . R 1 . .
C C93 0.2581(4) 0.5382(3) 0.33572(11) 0.0241(11) Uani d . . . 1 . .
H H93 0.203384 0.564347 0.345995 0.029 Uiso calc U . R 1 . .
C C94 0.2421(4) 0.4880(3) 0.30891(11) 0.0233(11) Uani d . . . 1 . .
H H94 0.176339 0.479302 0.30113 0.028 Uiso calc U . R 1 . .
C C95 0.3216(4) 0.4507(3) 0.29360(12) 0.0270(11) Uani d . . . 1 . .
H H95 0.310128 0.4167 0.275276 0.032 Uiso calc U . R 1 . .
C C96 0.4175(4) 0.4625(3) 0.30473(11) 0.0260(11) Uani d . . . 1 . .
H H96 0.472013 0.437257 0.293951 0.031 Uiso calc U . R 1 . .

loop_
_atom_site_aniso_label
_atom_site_aniso_U_11
_atom_site_aniso_U_22
_atom_site_aniso_U_33
_atom_site_aniso_U_12
_atom_site_aniso_U_13
_atom_site_aniso_U_23
Cl1 0.0223(7) 0.0230(6) 0.0279(6) 0.0012(5) 0.0010(5) 0.0026(5)
Cl2 0.0381(9) 0.0442(8) 0.0501(8) 0.0101(7) 0.0247(7) 0.0119(7)
Cl3 0.0347(8) 0.0411(7) 0.0284(6) -0.0030(6) -0.0057(6) 0.0062(5)
Cl4 0.0341(8) 0.0261(6) 0.0234(6) 0.0087(6) 0.0023(5) -0.0007(5)
Cl5 0.0246(7) 0.0211(6) 0.0267(6) 0.0027(5) -0.0009(5) -0.0034(5)
Cl6 0.0426(9) 0.0474(8) 0.0410(8) 0.0058(7) -0.0212(7) -0.0037(6)
Cl7 0.0303(7) 0.0271(6) 0.0217(6) 0.0050(5) -0.0013(5) 0.0023(5)
Cl8 0.0364(8) 0.0451(8) 0.0219(6) 0.0155(6) 0.0042(6) 0.0040(5)
P1 0.0169(7) 0.0187(6) 0.0197(6) -0.0001(5) -0.0005(5) 0.0019(5)
P2 0.0161(7) 0.0188(6) 0.0222(6) 0.0005(5) -0.0008(5) -0.0019(5)
Al1 0.0172(8) 0.0205(7) 0.0279(7) 0.0005(6) -0.0013(6) -0.0005(6)
Al2 0.0173(8) 0.0173(7) 0.0285(7) 0.0016(6) 0.0019(6) -0.0014(6)
O1 0.0158(18) 0.0245(17) 0.0323(18) 0.0011(14) -0.0017(15) 0.0031(14)
O2 0.0194(19) 0.0179(17) 0.0284(17) 0.0019(14) 0.0037(15) -0.0010(13)
O3 0.030(2) 0.0265(18) 0.0338(19) -0.0002(16) -0.0040(17) -0.0029(15)
O4 0.0170(18) 0.0270(18) 0.0298(18) 0.0038(14) -0.0013(15) -0.0038(15)
O5 0.0161(18) 0.0235(17) 0.0317(18) 0.0049(15) -0.0012(15) -0.0033(14)
O6 0.024(2) 0.0161(17) 0.0370(19) 0.0017(14) -0.0012(16) -0.0014(14)
O7 0.029(2) 0.0207(17) 0.0318(18) 0.0003(15) 0.0077(16) -0.0034(14)
O8 0.0188(19) 0.0213(17) 0.0335(18) 0.0049(14) -0.0015(16) 0.0049(15)
N1 0.018(2) 0.018(2) 0.026(2) 0.0002(17) 0.0044(18) -0.0019(16)
N2 0.020(2) 0.021(2) 0.023(2) 0.0001(17) 0.0016(18) 0.0002(16)
N3 0.020(2) 0.026(2) 0.024(2) -0.0033(18) -0.0013(17) 0.0003(17)
N4 0.017(2) 0.024(2) 0.028(2) 0.0001(17) 0.0024(18) -0.0011(17)
N5 0.015(2) 0.022(2) 0.021(2) 0.0003(17) 0.0004(17) 0.0019(16)
N6 0.022(2) 0.018(2) 0.023(2) -0.0020(17) -0.0045(18) -0.0003(16)
N7 0.018(2) 0.024(2) 0.029(2) -0.0031(17) -0.0025(18) -0.0011(17)
N8 0.020(2) 0.022(2) 0.023(2) -0.0013(18) -0.0014(18) 0.0005(16)
C1 0.025(3) 0.020(2) 0.022(2) 0.002(2) 0.001(2) -0.0024(19)
C2 0.019(3) 0.026(3) 0.025(2) -0.001(2) 0.001(2) -0.002(2)
C3 0.023(3) 0.023(2) 0.025(3) -0.002(2) 0.006(2) -0.003(2)
C4 0.025(3) 0.016(2) 0.017(2) -0.002(2) 0.000(2) -0.0012(17)
C5 0.020(3) 0.021(2) 0.023(2) -0.001(2) 0.000(2) -0.0007(19)
C6 0.017(3) 0.018(2) 0.022(2) -0.005(2) 0.002(2) -0.0022(19)
C7 0.020(3) 0.019(2) 0.023(2) -0.005(2) -0.001(2) -0.0044(19)
C8 0.022(3) 0.022(2) 0.025(2) -0.003(2) -0.001(2) 0.0010(19)
C9 0.034(3) 0.025(3) 0.024(3) -0.008(2) -0.002(2) 0.001(2)
C10 0.021(3) 0.026(2) 0.028(3) 0.001(2) 0.006(2) 0.001(2)
C11 0.023(3) 0.024(2) 0.028(3) 0.002(2) 0.000(2) 0.002(2)
C12 0.020(3) 0.018(2) 0.020(2) -0.002(2) 0.002(2) -0.0025(18)
C13 0.022(3) 0.030(3) 0.031(3) -0.005(2) -0.004(2) 0.004(2)
C14 0.030(3) 0.038(3) 0.028(3) -0.003(2) -0.001(2) -0.003(2)
C15 0.026(3) 0.048(3) 0.018(2) -0.007(2) -0.002(2) -0.003(2)
C16 0.018(3) 0.034(3) 0.029(3) -0.004(2) -0.005(2) 0.004(2)
C17 0.018(3) 0.034(3) 0.027(3) -0.002(2) 0.001(2) -0.003(2)
C18 0.023(3) 0.032(3) 0.020(2) -0.005(2) 0.001(2) 0.001(2)
C19 0.012(3) 0.020(2) 0.029(3) -0.0028(19) 0.001(2) -0.001(2)
C20 0.016(3) 0.025(3) 0.026(2) 0.000(2) -0.006(2) 0.001(2)
C21 0.022(3) 0.026(3) 0.020(2) -0.003(2) -0.002(2) 0.003(2)
C22 0.022(3) 0.023(2) 0.016(2) 0.000(2) 0.005(2) 0.0016(18)
C23 0.017(3) 0.022(2) 0.024(2) -0.004(2) 0.001(2) 0.0049(19)
C24 0.016(3) 0.019(2) 0.024(2) -0.0023(19) 0.001(2) 0.0021(18)
C25 0.018(3) 0.019(2) 0.024(2) -0.001(2) 0.001(2) 0.0045(19)
C26 0.012(2) 0.024(2) 0.029(3) -0.003(2) -0.005(2) 0.001(2)
C27 0.020(3) 0.024(3) 0.023(2) -0.002(2) -0.001(2) 0.000(2)
C28 0.020(3) 0.019(2) 0.023(2) 0.006(2) 0.003(2) 0.0028(19)
C29 0.019(3) 0.018(2) 0.020(2) -0.003(2) -0.001(2) 0.0047(18)
C30 0.018(3) 0.018(2) 0.020(2) 0.0013(19) -0.003(2) 0.0024(19)
C31 0.018(3) 0.022(2) 0.023(2) -0.002(2) 0.000(2) 0.0011(19)
C32 0.028(3) 0.021(2) 0.028(3) -0.004(2) 0.001(2) -0.002(2)
C33 0.029(3) 0.030(3) 0.026(3) -0.003(2) -0.006(2) -0.002(2)
C34 0.026(3) 0.035(3) 0.025(3) 0.000(2) -0.005(2) 0.003(2)
C35 0.027(3) 0.028(3) 0.020(2) 0.000(2) -0.003(2) 0.002(2)
C36 0.021(3) 0.021(2) 0.024(2) 0.001(2) 0.000(2) 0.0010(19)
C37 0.022(3) 0.023(3) 0.035(3) -0.006(2) 0.001(2) -0.005(2)
C38 0.034(3) 0.023(2) 0.032(3) -0.002(2) 0.005(2) 0.005(2)
C39 0.027(3) 0.032(3) 0.024(2) -0.003(2) 0.004(2) -0.001(2)
C40 0.023(3) 0.031(3) 0.022(2) 0.003(2) 0.001(2) -0.001(2)
C41 0.023(3) 0.031(3) 0.021(2) 0.000(2) -0.004(2) 0.001(2)
C42 0.019(3) 0.029(3) 0.022(2) -0.001(2) 0.002(2) -0.005(2)
C43 0.021(3) 0.024(2) 0.020(2) -0.003(2) -0.001(2) -0.0034(19)
C44 0.020(3) 0.021(2) 0.031(3) 0.000(2) 0.003(2) -0.004(2)
C45 0.019(3) 0.023(2) 0.025(2) -0.002(2) 0.002(2) -0.003(2)
C46 0.023(3) 0.018(2) 0.017(2) 0.000(2) -0.0086(19) 0.0007(18)
C47 0.012(2) 0.021(2) 0.025(2) 0.0019(19) 0.001(2) -0.0042(19)
C48 0.019(3) 0.021(2) 0.019(2) -0.003(2) 0.000(2) -0.0026(18)
C49 0.015(3) 0.019(2) 0.020(2) -0.0031(19) 0.0034(19) 0.0023(18)
C50 0.019(3) 0.031(3) 0.022(2) 0.002(2) 0.001(2) 0.000(2)
C51 0.032(3) 0.027(3) 0.024(3) -0.002(2) 0.002(2) -0.003(2)
C52 0.027(3) 0.031(3) 0.027(3) -0.008(2) -0.009(2) 0.005(2)
C53 0.022(3) 0.023(3) 0.035(3) 0.001(2) -0.003(2) 0.005(2)
C54 0.022(3) 0.022(3) 0.025(3) 0.002(2) 0.000(2) 0.004(2)
C55 0.022(3) 0.022(2) 0.022(2) 0.001(2) -0.006(2) 0.0013(19)
C56 0.033(3) 0.024(3) 0.023(3) 0.001(2) -0.001(2) 0.005(2)
C57 0.051(4) 0.020(3) 0.032(3) -0.001(3) -0.011(3) 0.001(2)
C58 0.061(5) 0.028(3) 0.033(3) 0.020(3) 0.002(3) -0.005(2)
C59 0.039(4) 0.047(4) 0.044(3) 0.009(3) 0.007(3) -0.010(3)
C60 0.028(3) 0.037(3) 0.034(3) 0.004(3) 0.000(3) -0.011(2)
C61 0.016(3) 0.023(2) 0.022(2) -0.0020(19) 0.002(2) 0.0022(19)
C62 0.038(3) 0.026(3) 0.025(3) -0.009(2) -0.004(2) 0.001(2)
C63 0.044(4) 0.031(3) 0.021(2) -0.002(3) -0.003(2) 0.006(2)
C64 0.030(3) 0.024(3) 0.024(3) 0.006(2) 0.004(2) 0.010(2)
C65 0.023(3) 0.020(3) 0.035(3) -0.001(2) 0.002(2) -0.002(2)
C66 0.028(3) 0.025(3) 0.019(2) -0.002(2) -0.002(2) -0.0057(19)
C67 0.016(3) 0.019(2) 0.022(2) 0.0014(19) 0.001(2) 0.0015(18)
C68 0.024(3) 0.016(2) 0.022(2) 0.0004(19) -0.001(2) -0.0009(19)
C69 0.020(3) 0.023(2) 0.027(3) 0.003(2) -0.005(2) 0.000(2)
C70 0.020(3) 0.026(3) 0.030(3) -0.001(2) 0.001(2) -0.005(2)
C71 0.023(3) 0.026(3) 0.027(3) -0.001(2) 0.004(2) 0.008(2)
C72 0.018(3) 0.022(2) 0.033(3) 0.004(2) -0.001(2) 0.009(2)
C73 0.025(3) 0.021(2) 0.020(2) 0.008(2) 0.000(2) -0.0024(19)
C74 0.021(3) 0.025(3) 0.024(3) -0.001(2) 0.005(2) -0.006(2)
C75 0.040(4) 0.018(2) 0.029(3) -0.003(2) 0.005(2) -0.002(2)
C76 0.048(4) 0.023(3) 0.029(3) 0.004(3) -0.001(3) 0.003(2)
C77 0.033(3) 0.029(3) 0.032(3) 0.008(2) -0.009(2) 0.003(2)
C78 0.028(3) 0.021(3) 0.036(3) -0.003(2) -0.004(2) 0.002(2)
C79 0.019(3) 0.018(2) 0.024(2) -0.002(2) 0.002(2) -0.0028(19)
C80 0.020(3) 0.018(2) 0.030(3) 0.003(2) -0.006(2) 0.000(2)
C81 0.016(3) 0.026(3) 0.036(3) 0.000(2) 0.006(2) -0.009(2)
C82 0.028(3) 0.029(3) 0.025(3) -0.002(2) 0.007(2) -0.007(2)
C83 0.027(3) 0.028(3) 0.025(3) -0.003(2) 0.004(2) 0.001(2)
C84 0.022(3) 0.024(2) 0.032(3) 0.002(2) -0.001(2) 0.000(2)
C85 0.016(3) 0.021(2) 0.024(2) 0.001(2) -0.005(2) -0.0044(19)
C86 0.020(3) 0.025(3) 0.021(2) -0.001(2) -0.004(2) 0.0007(19)
C87 0.026(3) 0.017(2) 0.033(3) 0.002(2) -0.006(2) 0.0009(19)
C88 0.030(3) 0.025(3) 0.030(3) 0.004(2) -0.008(2) -0.006(2)
C89 0.031(3) 0.035(3) 0.026(3) -0.006(2) 0.003(2) -0.004(2)
C90 0.030(3) 0.024(3) 0.027(3) -0.005(2) 0.000(2) -0.004(2)
C91 0.019(3) 0.019(2) 0.024(2) -0.001(2) -0.002(2) 0.0047(19)
C92 0.019(3) 0.025(2) 0.020(2) -0.002(2) 0.001(2) 0.002(2)
C93 0.021(3) 0.024(2) 0.028(3) 0.003(2) 0.004(2) 0.007(2)
C94 0.015(3) 0.020(2) 0.035(3) 0.001(2) -0.005(2) 0.003(2)
C95 0.023(3) 0.024(3) 0.034(3) -0.002(2) -0.005(2) -0.004(2)
C96 0.024(3) 0.026(3) 0.028(3) 0.002(2) -0.003(2) -0.006(2)

loop_
_atom_type_symbol
_atom_type_description
_atom_type_scat_dispersion_real
_atom_type_scat_dispersion_imag
_atom_type_scat_source
C C 0.0033 0.0016 'International Tables Vol C Tables 4.2.6.8 and 6.1.1.4'
H H 0.0000 0.0000 'International Tables Vol C Tables 4.2.6.8 and 6.1.1.4'
Al Al 0.0645 0.0514 'International Tables Vol C Tables 4.2.6.8 and 6.1.1.4'
Cl Cl 0.1484 0.1585 'International Tables Vol C Tables 4.2.6.8 and 6.1.1.4'
N N 0.0061 0.0033 'International Tables Vol C Tables 4.2.6.8 and 6.1.1.4'
O O 0.0106 0.0060 'International Tables Vol C Tables 4.2.6.8 and 6.1.1.4'
P P 0.1023 0.0942 'International Tables Vol C Tables 4.2.6.8 and 6.1.1.4'

loop_
_geom_angle_atom_site_label_1
_geom_angle_atom_site_label_2
_geom_angle_atom_site_label_3
_geom_angle_site_symmetry_1
_geom_angle_site_symmetry_3
_geom_angle
_geom_angle_publ_flag
C67 P1 C55 . . 109.8(2) ?
C67 P1 C61 . . 109.5(2) ?
C55 P1 C61 . . 106.5(2) ?
C67 P1 C49 . . 107.5(2) ?
C55 P1 C49 . . 113.8(2) ?
C61 P1 C49 . . 109.7(2) ?
C85 P2 C91 . . 109.4(2) ?
C85 P2 C73 . . 107.1(2) ?
C91 P2 C73 . . 109.1(2) ?
C85 P2 C79 . . 109.4(2) ?
C91 P2 C79 . . 108.0(2) ?
C73 P2 C79 . . 113.8(2) ?
O4 Al1 O2 . . 90.13(15) ?
O4 Al1 O3 . . 169.66(16) ?
O2 Al1 O3 . . 89.50(15) ?
O4 Al1 O1 . . 89.70(15) ?
O2 Al1 O1 . . 168.34(16) ?
O3 Al1 O1 . . 92.73(16) ?
O4 Al1 N1 . . 93.34(16) ?
O2 Al1 N1 . . 86.22(16) ?
O3 Al1 N1 . . 96.95(16) ?
O1 Al1 N1 . . 82.15(16) ?
O4 Al1 N3 . . 87.32(15) ?
O2 Al1 N3 . . 94.20(16) ?
O3 Al1 N3 . . 82.40(16) ?
O1 Al1 N3 . . 97.43(16) ?
N1 Al1 N3 . . 179.22(19) ?
O6 Al2 O8 . . 90.78(15) ?
O6 Al2 O5 . . 168.73(16) ?
O8 Al2 O5 . . 89.70(15) ?
O6 Al2 O7 . . 90.28(15) ?
O8 Al2 O7 . . 169.92(16) ?
O5 Al2 O7 . . 91.22(15) ?
O6 Al2 N5 . . 86.41(16) ?
O8 Al2 N5 . . 92.44(15) ?
O5 Al2 N5 . . 82.32(16) ?
O7 Al2 N5 . . 97.63(15) ?
O6 Al2 N7 . . 94.31(16) ?
O8 Al2 N7 . . 87.07(16) ?
O5 Al2 N7 . . 96.96(16) ?
O7 Al2 N7 . . 82.85(16) ?
N5 Al2 N7 . . 179.13(18) ?
C1 O1 Al1 . . 114.5(3) ?
C7 O2 Al1 . . 128.2(3) ?
C13 O3 Al1 . . 114.6(3) ?
C19 O4 Al1 . . 130.3(3) ?
C25 O5 Al2 . . 115.0(3) ?
C31 O6 Al2 . . 129.8(3) ?
C37 O7 Al2 . . 114.0(3) ?
C43 O8 Al2 . . 131.0(3) ?
N2 N1 C6 . . 116.6(4) ?
N2 N1 Al1 . . 133.2(3) ?
C6 N1 Al1 . . 110.2(3) ?
N1 N2 C12 . . 117.0(4) ?
N4 N3 C18 . . 115.9(4) ?
N4 N3 Al1 . . 133.8(3) ?
C18 N3 Al1 . . 110.2(3) ?
N3 N4 C24 . . 116.3(4) ?
N6 N5 C30 . . 116.7(4) ?
N6 N5 Al2 . . 133.5(3) ?
C30 N5 Al2 . . 109.8(3) ?
N5 N6 C36 . . 117.0(4) ?
N8 N7 C42 . . 116.2(4) ?
N8 N7 Al2 . . 133.8(3) ?
C42 N7 Al2 . . 110.0(3) ?
N7 N8 C48 . . 117.5(4) ?
O1 C1 C6 . . 118.9(4) ?
O1 C1 C2 . . 123.9(4) ?
C6 C1 C2 . . 117.1(4) ?
C3 C2 C1 . . 120.2(5) ?
C3 C2 H2 . . 119.9 ?
C1 C2 H2 . . 119.9 ?
C2 C3 C4 . . 120.8(4) ?
C2 C3 H3 . . 119.6 ?
C4 C3 H3 . . 119.6 ?
C5 C4 C3 . . 120.9(4) ?
C5 C4 Cl1 . . 118.9(4) ?
C3 C4 Cl1 . . 120.3(3) ?
C4 C5 C6 . . 117.2(4) ?
C4 C5 H5 . . 121.4 ?
C6 C5 H5 . . 121.4 ?
C5 C6 C1 . . 123.7(4) ?
C5 C6 N1 . . 124.9(4) ?
C1 C6 N1 . . 111.3(4) ?
O2 C7 C8 . . 119.9(4) ?
O2 C7 C12 . . 123.3(4) ?
C8 C7 C12 . . 116.8(4) ?
C9 C8 C7 . . 121.8(4) ?
C9 C8 H8 . . 119.1 ?
C7 C8 H8 . . 119.1 ?
C8 C9 C10 . . 120.3(5) ?
C8 C9 H9 . . 119.9 ?
C10 C9 H9 . . 119.9 ?
C11 C10 C9 . . 120.6(5) ?
C11 C10 Cl2 . . 118.9(4) ?
C9 C10 Cl2 . . 120.5(4) ?
C10 C11 C12 . . 119.7(4) ?
C10 C11 H11 . . 120.2 ?
C12 C11 H11 . . 120.2 ?
N2 C12 C11 . . 113.5(4) ?
N2 C12 C7 . . 125.6(4) ?
C11 C12 C7 . . 120.8(4) ?
O3 C13 C14 . . 124.1(5) ?
O3 C13 C18 . . 118.1(4) ?
C14 C13 C18 . . 117.8(5) ?
C15 C14 C13 . . 120.4(5) ?
C15 C14 H14 . . 119.8 ?
C13 C14 H14 . . 119.8 ?
C14 C15 C16 . . 120.7(4) ?
C14 C15 H15 . . 119.6 ?
C16 C15 H15 . . 119.6 ?
C17 C16 C15 . . 120.7(4) ?
C17 C16 Cl3 . . 119.6(4) ?
C15 C16 Cl3 . . 119.8(4) ?
C16 C17 C18 . . 118.2(5) ?
C16 C17 H17 . . 120.9 ?
C18 C17 H17 . . 120.9 ?
N3 C18 C17 . . 125.5(4) ?
N3 C18 C13 . . 112.1(4) ?
C17 C18 C13 . . 122.2(4) ?
O4 C19 C24 . . 123.4(4) ?
O4 C19 C20 . . 118.9(4) ?
C24 C19 C20 . . 117.6(4) ?
C21 C20 C19 . . 121.1(4) ?
C21 C20 H20 . . 119.4 ?
C19 C20 H20 . . 119.4 ?
C22 C21 C20 . . 120.3(4) ?
C22 C21 H21 . . 119.9 ?
C20 C21 H21 . . 119.9 ?
C23 C22 C21 . . 120.1(4) ?
C23 C22 Cl4 . . 119.3(4) ?
C21 C22 Cl4 . . 120.5(4) ?
C22 C23 C24 . . 120.3(4) ?
C22 C23 H23 . . 119.8 ?
C24 C23 H23 . . 119.8 ?
N4 C24 C23 . . 112.4(4) ?
N4 C24 C19 . . 127.0(4) ?
C23 C24 C19 . . 120.5(4) ?
O5 C25 C26 . . 123.7(4) ?
O5 C25 C30 . . 118.8(4) ?
C26 C25 C30 . . 117.4(4) ?
C27 C26 C25 . . 120.3(4) ?
C27 C26 H26 . . 119.9 ?
C25 C26 H26 . . 119.9 ?
C26 C27 C28 . . 119.9(4) ?
C26 C27 H27 . . 120.1 ?
C28 C27 H27 . . 120.1 ?
C29 C28 C27 . . 122.1(4) ?
C29 C28 Cl5 . . 119.2(4) ?
C27 C28 Cl5 . . 118.7(4) ?
C28 C29 C30 . . 117.4(4) ?
C28 C29 H29 . . 121.3 ?
C30 C29 H29 . . 121.3 ?
C29 C30 C25 . . 122.7(4) ?
C29 C30 N5 . . 125.6(4) ?
C25 C30 N5 . . 111.7(4) ?
O6 C31 C32 . . 120.2(4) ?
O6 C31 C36 . . 123.2(4) ?
C32 C31 C36 . . 116.6(4) ?
C33 C32 C31 . . 122.5(5) ?
C33 C32 H32 . . 118.8 ?
C31 C32 H32 . . 118.8 ?
C32 C33 C34 . . 120.2(5) ?
C32 C33 H33 . . 119.9 ?
C34 C33 H33 . . 119.9 ?
C35 C34 C33 . . 120.0(5) ?
C35 C34 Cl6 . . 120.0(4) ?
C33 C34 Cl6 . . 119.9(4) ?
C34 C35 C36 . . 119.7(5) ?
C34 C35 H35 . . 120.1 ?
C36 C35 H35 . . 120.1 ?
C35 C36 N6 . . 113.3(4) ?
C35 C36 C31 . . 121.0(4) ?
N6 C36 C31 . . 125.6(4) ?
O7 C37 C38 . . 123.6(4) ?
O7 C37 C42 . . 119.6(4) ?
C38 C37 C42 . . 116.8(4) ?
C39 C38 C37 . . 121.1(5) ?
C39 C38 H38 . . 119.5 ?
C37 C38 H38 . . 119.5 ?
C38 C39 C40 . . 120.3(4) ?
C38 C39 H39 . . 119.8 ?
C40 C39 H39 . . 119.8 ?
C41 C40 C39 . . 121.1(4) ?
C41 C40 Cl8 . . 119.8(4) ?
C39 C40 Cl8 . . 119.1(4) ?
C40 C41 C42 . . 117.3(4) ?
C40 C41 H41 . . 121.3 ?
C42 C41 H41 . . 121.3 ?
C41 C42 C37 . . 123.4(4) ?
C41 C42 N7 . . 124.6(4) ?
C37 C42 N7 . . 112.0(4) ?
O8 C43 C44 . . 119.9(4) ?
O8 C43 C48 . . 123.2(4) ?
C44 C43 C48 . . 116.8(4) ?
C45 C44 C43 . . 121.9(4) ?
C45 C44 H44 . . 119.0 ?
C43 C44 H44 . . 119.0 ?
C44 C45 C46 . . 119.1(4) ?
C44 C45 H45 . . 120.4 ?
C46 C45 H45 . . 120.4 ?
C47 C46 C45 . . 121.2(4) ?
C47 C46 Cl7 . . 119.3(4) ?
C45 C46 Cl7 . . 119.5(4) ?
C46 C47 C48 . . 120.3(4) ?
C46 C47 H47 . . 119.9 ?
C48 C47 H47 . . 119.9 ?
C47 C48 N8 . . 113.4(4) ?
C47 C48 C43 . . 120.6(4) ?
N8 C48 C43 . . 126.0(4) ?
C54 C49 C50 . . 120.0(4) ?
C54 C49 P1 . . 122.1(3) ?
C50 C49 P1 . . 117.7(4) ?
C51 C50 C49 . . 119.5(5) ?
C51 C50 H50 . . 120.3 ?
C49 C50 H50 . . 120.3 ?
C52 C51 C50 . . 119.9(5) ?
C52 C51 H51 . . 120.1 ?
C50 C51 H51 . . 120.1 ?
C53 C52 C51 . . 120.0(5) ?
C53 C52 H52 . . 120.0 ?
C51 C52 H52 . . 120.0 ?
C54 C53 C52 . . 121.1(5) ?
C54 C53 H53 . . 119.4 ?
C52 C53 H53 . . 119.4 ?
C53 C54 C49 . . 119.5(4) ?
C53 C54 H54 . . 120.3 ?
C49 C54 H54 . . 120.3 ?
C60 C55 C56 . . 120.9(4) ?
C60 C55 P1 . . 118.3(4) ?
C56 C55 P1 . . 120.7(4) ?
C57 C56 C55 . . 118.7(5) ?
C57 C56 H56 . . 120.6 ?
C55 C56 H56 . . 120.6 ?
C58 C57 C56 . . 121.0(5) ?
C58 C57 H57 . . 119.5 ?
C56 C57 H57 . . 119.5 ?
C57 C58 C59 . . 120.5(5) ?
C57 C58 H58 . . 119.7 ?
C59 C58 H58 . . 119.7 ?
C60 C59 C58 . . 119.4(6) ?
C60 C59 H59 . . 120.3 ?
C58 C59 H59 . . 120.3 ?
C55 C60 C59 . . 119.5(5) ?
C55 C60 H60 . . 120.2 ?
C59 C60 H60 . . 120.2 ?
C62 C61 C66 . . 119.6(4) ?
C62 C61 P1 . . 119.0(3) ?
C66 C61 P1 . . 121.3(3) ?
C61 C62 C63 . . 119.8(5) ?
C61 C62 H62 . . 120.1 ?
C63 C62 H62 . . 120.1 ?
C62 C63 C64 . . 120.5(5) ?
C62 C63 H63 . . 119.8 ?
C64 C63 H63 . . 119.8 ?
C65 C64 C63 . . 119.9(4) ?
C65 C64 H64 . . 120.0 ?
C63 C64 H64 . . 120.0 ?
C64 C65 C66 . . 120.5(4) ?
C64 C65 H65 . . 119.8 ?
C66 C65 H65 . . 119.8 ?
C65 C66 C61 . . 119.7(4) ?
C65 C66 H66 . . 120.1 ?
C61 C66 H66 . . 120.1 ?
C68 C67 C72 . . 119.5(4) ?
C68 C67 P1 . . 121.1(3) ?
C72 C67 P1 . . 119.3(3) ?
C67 C68 C69 . . 120.1(4) ?
C67 C68 H68 . . 119.9 ?
C69 C68 H68 . . 119.9 ?
C70 C69 C68 . . 120.4(5) ?
C70 C69 H69 . . 119.8 ?
C68 C69 H69 . . 119.8 ?
C69 C70 C71 . . 120.5(5) ?
C69 C70 H70 . . 119.8 ?
C71 C70 H70 . . 119.8 ?
C72 C71 C70 . . 119.5(4) ?
C72 C71 H71 . . 120.3 ?
C70 C71 H71 . . 120.3 ?
C71 C72 C67 . . 120.0(4) ?
C71 C72 H72 . . 120.0 ?
C67 C72 H72 . . 120.0 ?
C74 C73 C78 . . 119.8(4) ?
C74 C73 P2 . . 120.7(4) ?
C78 C73 P2 . . 119.4(4) ?
C75 C74 C73 . . 119.5(5) ?
C75 C74 H74 . . 120.3 ?
C73 C74 H74 . . 120.3 ?
C74 C75 C76 . . 120.5(5) ?
C74 C75 H75 . . 119.7 ?
C76 C75 H75 . . 119.7 ?
C75 C76 C77 . . 120.5(5) ?
C75 C76 H76 . . 119.8 ?
C77 C76 H76 . . 119.8 ?
C78 C77 C76 . . 119.2(5) ?
C78 C77 H77 . . 120.4 ?
C76 C77 H77 . . 120.4 ?
C77 C78 C73 . . 120.5(5) ?
C77 C78 H78 . . 119.8 ?
C73 C78 H78 . . 119.8 ?
C80 C79 C84 . . 119.9(4) ?
C80 C79 P2 . . 122.5(4) ?
C84 C79 P2 . . 117.6(4) ?
C79 C80 C81 . . 119.7(4) ?
C79 C80 H80 . . 120.1 ?
C81 C80 H80 . . 120.1 ?
C82 C81 C80 . . 120.3(5) ?
C82 C81 H81 . . 119.8 ?
C80 C81 H81 . . 119.8 ?
C83 C82 C81 . . 120.3(5) ?
C83 C82 H82 . . 119.9 ?
C81 C82 H82 . . 119.9 ?
C84 C83 C82 . . 119.9(5) ?
C84 C83 H83 . . 120.0 ?
C82 C83 H83 . . 120.0 ?
C83 C84 C79 . . 119.9(5) ?
C83 C84 H84 . . 120.1 ?
C79 C84 H84 . . 120.1 ?
C86 C85 C90 . . 120.1(4) ?
C86 C85 P2 . . 121.8(4) ?
C90 C85 P2 . . 117.8(4) ?
C85 C86 C87 . . 119.8(4) ?
C85 C86 H86 . . 120.1 ?
C87 C86 H86 . . 120.1 ?
C86 C87 C88 . . 120.5(4) ?
C86 C87 H87 . . 119.8 ?
C88 C87 H87 . . 119.8 ?
C89 C88 C87 . . 119.9(5) ?
C89 C88 H88 . . 120.1 ?
C87 C88 H88 . . 120.1 ?
C88 C89 C90 . . 120.1(5) ?
C88 C89 H89 . . 119.9 ?
C90 C89 H89 . . 119.9 ?
C89 C90 C85 . . 119.5(5) ?
C89 C90 H90 . . 120.2 ?
C85 C90 H90 . . 120.2 ?
C96 C91 C92 . . 119.7(4) ?
C96 C91 P2 . . 119.9(4) ?
C92 C91 P2 . . 120.5(3) ?
C93 C92 C91 . . 119.9(4) ?
C93 C92 H92 . . 120.0 ?
C91 C92 H92 . . 120.0 ?
C92 C93 C94 . . 120.0(5) ?
C92 C93 H93 . . 120.0 ?
C94 C93 H93 . . 120.0 ?
C95 C94 C93 . . 120.2(5) ?
C95 C94 H94 . . 119.9 ?
C93 C94 H94 . . 119.9 ?
C96 C95 C94 . . 120.5(4) ?
C96 C95 H95 . . 119.8 ?
C94 C95 H95 . . 119.8 ?
C95 C96 C91 . . 119.7(5) ?
C95 C96 H96 . . 120.2 ?
C91 C96 H96 . . 120.2 ?

loop_
_geom_bond_atom_site_label_1
_geom_bond_atom_site_label_2
_geom_bond_site_symmetry_2
_geom_bond_distance
_geom_bond_publ_flag
Cl1 C4 . 1.742(5) ?
Cl2 C10 . 1.741(5) ?
Cl3 C16 . 1.748(5) ?
Cl4 C22 . 1.738(5) ?
Cl5 C28 . 1.761(5) ?
Cl6 C34 . 1.736(5) ?
Cl7 C46 . 1.755(4) ?
Cl8 C40 . 1.745(5) ?
P1 C67 . 1.789(5) ?
P1 C55 . 1.798(5) ?
P1 C61 . 1.798(5) ?
P1 C49 . 1.799(5) ?
P2 C85 . 1.791(4) ?
P2 C91 . 1.793(5) ?
P2 C73 . 1.797(5) ?
P2 C79 . 1.798(5) ?
Al1 O4 . 1.851(3) ?
Al1 O2 . 1.855(4) ?
Al1 O3 . 1.870(4) ?
Al1 O1 . 1.882(4) ?
Al1 N1 . 2.020(4) ?
Al1 N3 . 2.030(4) ?
Al2 O6 . 1.845(4) ?
Al2 O8 . 1.856(3) ?
Al2 O5 . 1.879(3) ?
Al2 O7 . 1.888(3) ?
Al2 N5 . 2.030(4) ?
Al2 N7 . 2.030(4) ?
O1 C1 . 1.325(5) ?
O2 C7 . 1.316(6) ?
O3 C13 . 1.330(6) ?
O4 C19 . 1.320(5) ?
O5 C25 . 1.319(5) ?
O6 C31 . 1.310(6) ?
O7 C37 . 1.325(6) ?
O8 C43 . 1.314(5) ?
N1 N2 . 1.278(5) ?
N1 C6 . 1.414(6) ?
N2 C12 . 1.384(6) ?
N3 N4 . 1.276(5) ?
N3 C18 . 1.400(6) ?
N4 C24 . 1.406(6) ?
N5 N6 . 1.271(5) ?
N5 C30 . 1.417(6) ?
N6 C36 . 1.403(6) ?
N7 N8 . 1.268(5) ?
N7 C42 . 1.415(6) ?
N8 C48 . 1.407(5) ?
C1 C6 . 1.405(6) ?
C1 C2 . 1.407(6) ?
C2 C3 . 1.387(6) ?
C2 H2 . 0.95 ?
C3 C4 . 1.399(7) ?
C3 H3 . 0.95 ?
C4 C5 . 1.389(6) ?
C5 C6 . 1.393(6) ?
C5 H5 . 0.95 ?
C7 C8 . 1.410(6) ?
C7 C12 . 1.422(6) ?
C8 C9 . 1.369(7) ?
C8 H8 . 0.95 ?
C9 C10 . 1.396(7) ?
C9 H9 . 0.95 ?
C10 C11 . 1.364(7) ?
C11 C12 . 1.412(6) ?
C11 H11 . 0.95 ?
C13 C14 . 1.390(7) ?
C13 C18 . 1.412(7) ?
C14 C15 . 1.382(7) ?
C14 H14 . 0.95 ?
C15 C16 . 1.400(7) ?
C15 H15 . 0.95 ?
C16 C17 . 1.375(6) ?
C17 C18 . 1.401(7) ?
C17 H17 . 0.95 ?
C19 C24 . 1.412(6) ?
C19 C20 . 1.412(6) ?
C20 C21 . 1.391(7) ?
C20 H20 . 0.95 ?
C21 C22 . 1.387(6) ?
C21 H21 . 0.95 ?
C22 C23 . 1.381(6) ?
C23 C24 . 1.407(6) ?
C23 H23 . 0.95 ?
C25 C26 . 1.399(6) ?
C25 C30 . 1.412(6) ?
C26 C27 . 1.383(6) ?
C26 H26 . 0.95 ?
C27 C28 . 1.395(7) ?
C27 H27 . 0.95 ?
C28 C29 . 1.366(6) ?
C29 C30 . 1.393(6) ?
C29 H29 . 0.95 ?
C31 C32 . 1.407(6) ?
C31 C36 . 1.421(6) ?
C32 C33 . 1.365(7) ?
C32 H32 . 0.95 ?
C33 C34 . 1.394(7) ?
C33 H33 . 0.95 ?
C34 C35 . 1.387(7) ?
C35 C36 . 1.401(7) ?
C35 H35 . 0.95 ?
C37 C38 . 1.395(6) ?
C37 C42 . 1.407(7) ?
C38 C39 . 1.375(7) ?
C38 H38 . 0.95 ?
C39 C40 . 1.404(6) ?
C39 H39 . 0.95 ?
C40 C41 . 1.371(6) ?
C41 C42 . 1.399(7) ?
C41 H41 . 0.95 ?
C43 C44 . 1.411(6) ?
C43 C48 . 1.426(6) ?
C44 C45 . 1.378(6) ?
C44 H44 . 0.95 ?
C45 C46 . 1.400(6) ?
C45 H45 . 0.95 ?
C46 C47 . 1.356(6) ?
C47 C48 . 1.396(6) ?
C47 H47 . 0.95 ?
C49 C54 . 1.391(6) ?
C49 C50 . 1.400(6) ?
C50 C51 . 1.392(7) ?
C50 H50 . 0.95 ?
C51 C52 . 1.387(7) ?
C51 H51 . 0.95 ?
C52 C53 . 1.379(7) ?
C52 H52 . 0.95 ?
C53 C54 . 1.374(6) ?
C53 H53 . 0.95 ?
C54 H54 . 0.95 ?
C55 C60 . 1.387(7) ?
C55 C56 . 1.394(7) ?
C56 C57 . 1.392(7) ?
C56 H56 . 0.95 ?
C57 C58 . 1.360(8) ?
C57 H57 . 0.95 ?
C58 C59 . 1.400(8) ?
C58 H58 . 0.95 ?
C59 C60 . 1.391(7) ?
C59 H59 . 0.95 ?
C60 H60 . 0.95 ?
C61 C62 . 1.380(6) ?
C61 C66 . 1.403(6) ?
C62 C63 . 1.382(6) ?
C62 H62 . 0.95 ?
C63 C64 . 1.383(7) ?
C63 H63 . 0.95 ?
C64 C65 . 1.372(7) ?
C64 H64 . 0.95 ?
C65 C66 . 1.378(6) ?
C65 H65 . 0.95 ?
C66 H66 . 0.95 ?
C67 C68 . 1.379(6) ?
C67 C72 . 1.410(6) ?
C68 C69 . 1.385(6) ?
C68 H68 . 0.95 ?
C69 C70 . 1.377(6) ?
C69 H69 . 0.95 ?
C70 C71 . 1.390(7) ?
C70 H70 . 0.95 ?
C71 C72 . 1.387(7) ?
C71 H71 . 0.95 ?
C72 H72 . 0.95 ?
C73 C74 . 1.392(7) ?
C73 C78 . 1.399(7) ?
C74 C75 . 1.382(7) ?
C74 H74 . 0.95 ?
C75 C76 . 1.383(7) ?
C75 H75 . 0.95 ?
C76 C77 . 1.394(7) ?
C76 H76 . 0.95 ?
C77 C78 . 1.378(7) ?
C77 H77 . 0.95 ?
C78 H78 . 0.95 ?
C79 C80 . 1.382(7) ?
C79 C84 . 1.409(6) ?
C80 C81 . 1.389(7) ?
C80 H80 . 0.95 ?
C81 C82 . 1.385(7) ?
C81 H81 . 0.95 ?
C82 C83 . 1.384(7) ?
C82 H82 . 0.95 ?
C83 C84 . 1.381(7) ?
C83 H83 . 0.95 ?
C84 H84 . 0.95 ?
C85 C86 . 1.384(6) ?
C85 C90 . 1.403(6) ?
C86 C87 . 1.389(6) ?
C86 H86 . 0.95 ?
C87 C88 . 1.391(7) ?
C87 H87 . 0.95 ?
C88 C89 . 1.385(7) ?
C88 H88 . 0.95 ?
C89 C90 . 1.395(7) ?
C89 H89 . 0.95 ?
C90 H90 . 0.95 ?
C91 C96 . 1.397(6) ?
C91 C92 . 1.405(6) ?
C92 C93 . 1.374(7) ?
C92 H92 . 0.95 ?
C93 C94 . 1.393(6) ?
C93 H93 . 0.95 ?
C94 C95 . 1.381(7) ?
C94 H94 . 0.95 ?
C95 C96 . 1.381(7) ?
C95 H95 . 0.95 ?
C96 H96 . 0.95 ?
